data_1572081
loop_
_publ_author_name
'Huang, Wenbin'
'Zhu, Yuxin'
'Xie, Xinwei'
'Tang, Guanqun'
'Zhou, Kang'
'Song, Lijuan'
'He, Zikai'

_publ_section_title
;
 Utilizing weakly donor-acceptor ternary &#x3c0;-conjugated architecture
 to achieve single-component white luminescence and stimulus-responsive
 room-temperature phosphorescence.
;
_journal_issue 31
_journal_name_full 'Chemical science'
_journal_page_first 12316
_journal_page_last 12325
_journal_paper_doi 10.1039/d4sc02525c
_journal_volume 15
_journal_year 2024
_chemical_absolute_configuration ad
_chemical_formula_moiety 'C36 H21 N S2'
_chemical_formula_sum 'C36 H21 N S2'
_chemical_formula_weight 531.66
_space_group_crystal_system orthorhombic
_space_group_IT_number 29
_space_group_name_Hall 'P 2c -2ac'
_space_group_name_H-M_alt 'P c a 21'
_atom_sites_solution_hydrogens geom
_atom_sites_solution_primary dual
_audit_block_doi 10.5517/ccdc.csd.cc2g1dyw
_audit_creation_date 2023-03-07
_audit_creation_method
;
Olex2 1.3
(compiled 2020.11.12 svn.r5f609507 for OlexSys, GUI svn.r6408)
;
_audit_update_record
;
2023-05-25 deposited with the CCDC.	2024-06-21 downloaded from the CCDC.
;
_cell_angle_alpha 90
_cell_angle_beta 90
_cell_angle_gamma 90
_cell_formula_units_Z 4
_cell_length_a 19.1082(12)
_cell_length_b 3.9400(2)
_cell_length_c 32.2145(17)
_cell_measurement_reflns_used 3076
_cell_measurement_temperature 99.99(10)
_cell_measurement_theta_max 76.0970
_cell_measurement_theta_min 2.7580
_cell_volume 2425.3(2)
_computing_cell_refinement 'CrysAlisPro 1.171.40.84a (Rigaku OD, 2020)'
_computing_data_collection 'CrysAlisPro 1.171.40.84a (Rigaku OD, 2020)'
_computing_data_reduction 'CrysAlisPro 1.171.40.84a (Rigaku OD, 2020)'
_computing_molecular_graphics 'Olex2 1.3 (Dolomanov et al., 2009)'
_computing_publication_material 'Olex2 1.3 (Dolomanov et al., 2009)'
_computing_structure_refinement 'SHELXL 2017/1 (Sheldrick, 2015)'
_computing_structure_solution 'SHELXT 2014/5 (Sheldrick, 2014)'
_diffrn_ambient_environment N~2~
_diffrn_ambient_temperature 99.99(10)
_diffrn_detector 'Hybrid Pixel Array Detector'
_diffrn_detector_area_resol_mean 10.0000
_diffrn_detector_type HyPix
_diffrn_measured_fraction_theta_full 0.994
_diffrn_measured_fraction_theta_max 0.949
_diffrn_measurement_details
;
List of Runs (angles in degrees, time in seconds):

  # Type    Start    End  Width  t~exp~   \w     \q     \k     \f   Frames
#--------------------------------------------------------------------------
  1  \w      7.00  59.00   0.50    1.35    --   46.62 -67.00  21.00  104
  2  \w     63.00 105.00   0.50    5.39    --  107.00 -94.00  30.00   84
  3  \w     34.00  93.00   0.50    5.39    --  107.00-125.00  60.00  118
  4  \w    108.00 140.00   0.50    5.39    --  107.00  53.00 -14.00   64
  5  \w    146.00 174.00   0.50    5.39    --  107.00  53.00 -14.00   56
  6  \w     78.00 127.00   0.50    5.39    --  107.00 139.00  30.00   98
  7  \w   -107.00 -81.00   0.50    5.39    -- -102.00  67.00 155.00   52
  8  \w   -105.00 -30.00   0.50    5.39    -- -102.00  61.00 -90.00  150
  9  \w   -119.00 -31.00   0.50    1.35    --  -46.62 -53.00-159.00  176
 10  \w   -118.00 -79.00   0.50    1.35    --  -46.62-125.00-180.00   78
;
_diffrn_measurement_device 'four-circle diffractometer'
_diffrn_measurement_device_type 'XtaLAB Synergy R, DW system, HyPix'
_diffrn_measurement_method '\w scans'
_diffrn_orient_matrix_type 'CrysAlisPro convention (1999,Acta A55,543-557)'
_diffrn_orient_matrix_UB_11 0.0082239000
_diffrn_orient_matrix_UB_12 -0.0805930000
_diffrn_orient_matrix_UB_13 -0.0014666000
_diffrn_orient_matrix_UB_21 0.3025592000
_diffrn_orient_matrix_UB_22 -0.0001445000
_diffrn_orient_matrix_UB_23 0.0302995000
_diffrn_orient_matrix_UB_31 -0.2475590000
_diffrn_orient_matrix_UB_32 -0.0030757000
_diffrn_orient_matrix_UB_33 0.0369458000
_diffrn_radiation_monochromator mirror
_diffrn_radiation_probe x-ray
_diffrn_radiation_type 'Cu K\a'
_diffrn_radiation_wavelength 1.54184
_diffrn_reflns_av_R_equivalents 0.0768
_diffrn_reflns_av_unetI/netI 0.0704
_diffrn_reflns_Laue_measured_fraction_full 0.994
_diffrn_reflns_Laue_measured_fraction_max 0.949
_diffrn_reflns_limit_h_max 23
_diffrn_reflns_limit_h_min -23
_diffrn_reflns_limit_k_max 3
_diffrn_reflns_limit_k_min -4
_diffrn_reflns_limit_l_max 39
_diffrn_reflns_limit_l_min -37
_diffrn_reflns_number 6853
_diffrn_reflns_point_group_measured_fraction_full 0.995
_diffrn_reflns_point_group_measured_fraction_max 0.950
_diffrn_reflns_theta_full 67.684
_diffrn_reflns_theta_max 76.318
_diffrn_reflns_theta_min 2.743
_diffrn_source 'Rotating-anode X-ray tube'
_diffrn_source_type 'Rigaku (Cu) X-ray Source'
_exptl_absorpt_coefficient_mu 2.204
_exptl_absorpt_correction_T_max 1.00000
_exptl_absorpt_correction_T_min 0.42293
_exptl_absorpt_correction_type multi-scan
_exptl_absorpt_process_details
;
CrysAlisPro 1.171.40.84a (Rigaku Oxford Diffraction, 2020)
Empirical absorption correction using spherical harmonics,
implemented in SCALE3 ABSPACK scaling algorithm.
;
_exptl_crystal_density_diffrn 1.456
_exptl_crystal_description needle
_exptl_crystal_F_000 1104
_exptl_crystal_preparation Luminescent
_refine_diff_density_max 0.652
_refine_diff_density_min -0.808
_refine_diff_density_rms 0.121
_refine_ls_abs_structure_details
;
 Refined as an inversion twin.
;
_refine_ls_abs_structure_Flack 0.15(6)
_refine_ls_extinction_method none
_refine_ls_goodness_of_fit_ref 1.133
_refine_ls_hydrogen_treatment constr
_refine_ls_matrix_type full
_refine_ls_number_parameters 353
_refine_ls_number_reflns 3482
_refine_ls_number_restraints 1
_refine_ls_restrained_S_all 1.133
_refine_ls_R_factor_all 0.0978
_refine_ls_R_factor_gt 0.0792
_refine_ls_shift/su_max 0.000
_refine_ls_shift/su_mean 0.000
_refine_ls_structure_factor_coef Fsqd
_refine_ls_weighting_details 'w=1/[\s^2^(Fo^2^)+(0.1718P)^2^+5.0211P] where P=(Fo^2^+2Fc^2^)/3'
_refine_ls_weighting_scheme calc
_refine_ls_wR_factor_gt 0.2408
_refine_ls_wR_factor_ref 0.2730
_reflns_Friedel_coverage 0.966
_reflns_Friedel_fraction_full 0.996
_reflns_Friedel_fraction_max 0.951
_reflns_number_gt 2916
_reflns_number_total 3482
_reflns_threshold_expression 'I > 2\s(I)'
_cod_data_source_file d4sc02525c2.cif
_cod_data_source_block DBTDBTCZ
_cod_depositor_comments 'Adding full bibliography for 1572080--1572081.cif.'
_cod_database_code 1572081
_shelx_shelxl_version_number 2017/1
_chemical_oxdiff_formula 'C H S N'
_shelx_space_group_comment
;
The symmetry employed for this shelxl refinement is uniquely defined
by the following loop, which should always be used as a source of
symmetry information in preference to the above space-group names.
They are only intended as comments.
;
_reflns_odcompleteness_completeness 99.24
_reflns_odcompleteness_iscentric 1
_reflns_odcompleteness_theta 66.97
_olex2_refinement_description
;
1. Twinned data refinement
 Scales: 0.85(6)
 0.15(6)
2. Fixed Uiso
 At 1.2 times of:
  All C(H) groups
3.a Aromatic/amide H refined with riding coordinates:
 C2(H2), C3(H3), C4(H4), C5(H5), C8(H8), C9(H9), C10(H10), C11(H11), C14(H14),
 C15(H15), C17(H17), C20(H20), C21(H21), C22(H22), C27(H27), C28(H28), C29(H29),
  C32(H32), C33(H33), C34(H34), C35(H35)
;
_olex2_submission_special_instructions 'No special instructions were received'
_oxdiff_exptl_absorpt_empirical_details
;
Empirical correction (ABSPACK) includes:
- Absorption correction using spherical harmonics
- Frame scaling
;
_oxdiff_exptl_absorpt_empirical_full_max 2.798
_oxdiff_exptl_absorpt_empirical_full_min 0.200

loop_
_space_group_symop_operation_xyz
'x, y, z'
'-x, -y, z+1/2'
'-x+1/2, y, z+1/2'
'x+1/2, -y, z'

loop_
_atom_site_label
_atom_site_type_symbol
_atom_site_fract_x
_atom_site_fract_y
_atom_site_fract_z
_atom_site_U_iso_or_equiv
_atom_site_adp_type
_atom_site_occupancy
_atom_site_site_symmetry_order
_atom_site_calc_flag
_atom_site_refinement_flags_posn
_atom_site_refinement_flags_adp
_atom_site_refinement_flags_occupancy
_atom_site_disorder_assembly
_atom_site_disorder_group
S1 S -0.00803(12) -0.1294(6) -0.56328(8) 0.0319(6) Uani 1 1 d . . . . .
S2 S 0.27866(13) -0.0960(6) -0.59607(9) 0.0335(6) Uani 1 1 d . . . . .
N1 N -0.1240(4) -0.216(2) -0.3929(3) 0.0355(19) Uani 1 1 d . . . . .
C1 C -0.1920(5) -0.126(3) -0.3794(4) 0.032(2) Uani 1 1 d . . . . .
C2 C -0.2464(6) 0.016(3) -0.4018(4) 0.036(2) Uani 1 1 d . . . . .
H2 H -0.242079 0.058582 -0.430737 0.043 Uiso 1 1 calc R U . . .
C3 C -0.3081(5) 0.097(3) -0.3804(4) 0.037(2) Uani 1 1 d . . . . .
H3 H -0.346454 0.193849 -0.394955 0.044 Uiso 1 1 calc R U . . .
C4 C -0.3135(6) 0.036(3) -0.3385(4) 0.041(3) Uani 1 1 d . . . . .
H4 H -0.355295 0.097444 -0.324391 0.049 Uiso 1 1 calc R U . . .
C5 C -0.2590(6) -0.114(3) -0.3162(4) 0.040(3) Uani 1 1 d . . . . .
H5 H -0.264136 -0.161496 -0.287430 0.048 Uiso 1 1 calc R U . . .
C6 C -0.1977(6) -0.193(3) -0.3366(4) 0.034(2) Uani 1 1 d . . . . .
C7 C -0.1304(6) -0.330(3) -0.3237(3) 0.036(2) Uani 1 1 d . . . . .
C8 C -0.1062(6) -0.447(3) -0.2858(4) 0.037(2) Uani 1 1 d . . . . .
H8 H -0.135986 -0.447220 -0.262139 0.045 Uiso 1 1 calc R U . . .
C9 C -0.0377(6) -0.566(3) -0.2828(4) 0.042(3) Uani 1 1 d . . . . .
H9 H -0.020151 -0.646190 -0.256988 0.051 Uiso 1 1 calc R U . . .
C10 C 0.0050(6) -0.565(3) -0.3182(4) 0.041(3) Uani 1 1 d . . . . .
H10 H 0.051410 -0.650137 -0.315988 0.050 Uiso 1 1 calc R U . . .
C11 C -0.0177(5) -0.448(3) -0.3555(4) 0.034(2) Uani 1 1 d . . . . .
H11 H 0.012791 -0.440894 -0.378810 0.040 Uiso 1 1 calc R U . . .
C12 C -0.0873(6) -0.338(3) -0.3588(4) 0.035(2) Uani 1 1 d . . . . .
C13 C -0.0498(5) -0.171(3) -0.5147(3) 0.029(2) Uani 1 1 d . . . . .
C14 C -0.1140(6) -0.321(3) -0.5075(4) 0.036(2) Uani 1 1 d . . . . .
H14 H -0.140983 -0.411751 -0.529634 0.043 Uiso 1 1 calc R U . . .
C15 C -0.1376(6) -0.335(3) -0.4671(4) 0.037(2) Uani 1 1 d . . . . .
H15 H -0.180996 -0.443294 -0.461376 0.045 Uiso 1 1 calc R U . . .
C16 C -0.0991(5) -0.193(2) -0.4343(3) 0.031(2) Uani 1 1 d . . . . .
C17 C -0.0343(6) -0.044(3) -0.4420(4) 0.036(2) Uani 1 1 d . . . . .
H17 H -0.007522 0.048764 -0.419850 0.043 Uiso 1 1 calc R U . . .
C18 C -0.0094(5) -0.032(3) -0.4825(3) 0.030(2) Uani 1 1 d . . . . .
C19 C 0.0576(5) 0.110(2) -0.4979(4) 0.028(2) Uani 1 1 d . . . . .
C20 C 0.1088(5) 0.261(2) -0.4741(3) 0.030(2) Uani 1 1 d . . . . .
H20 H 0.102853 0.290664 -0.445045 0.036 Uiso 1 1 calc R U . . .
C21 C 0.1693(5) 0.371(3) -0.4940(4) 0.034(2) Uani 1 1 d . . . . .
H21 H 0.205436 0.476501 -0.478426 0.041 Uiso 1 1 calc R U . . .
C22 C 0.1774(5) 0.327(3) -0.5363(4) 0.032(2) Uani 1 1 d . . . . .
H22 H 0.218916 0.408055 -0.549057 0.038 Uiso 1 1 calc R U . . .
C23 C 0.1271(5) 0.168(3) -0.5610(4) 0.030(2) Uani 1 1 d . . . . .
C24 C 0.0637(5) 0.066(3) -0.5408(3) 0.030(2) Uani 1 1 d . . . . .
C25 C 0.2017(6) -0.003(3) -0.6225(4) 0.034(2) Uani 1 1 d . . . . .
C26 C 0.1362(5) 0.117(2) -0.6060(4) 0.034(2) Uani 1 1 d . . . . .
C27 C 0.0844(5) 0.181(3) -0.6345(4) 0.032(2) Uani 1 1 d . . . . .
H27 H 0.041609 0.274952 -0.624771 0.038 Uiso 1 1 calc R U . . .
C28 C 0.0911(5) 0.116(3) -0.6766(4) 0.033(2) Uani 1 1 d . . . . .
H28 H 0.053088 0.163052 -0.694696 0.039 Uiso 1 1 calc R U . . .
C29 C 0.1515(5) -0.015(3) -0.6923(3) 0.032(2) Uani 1 1 d . . . . .
H29 H 0.155706 -0.061694 -0.721079 0.039 Uiso 1 1 calc R U . . .
C30 C 0.2062(4) -0.078(2) -0.6657(3) 0.027(2) Uani 1 1 d . . . . .
C31 C 0.2748(5) -0.225(2) -0.6757(4) 0.033(2) Uani 1 1 d . . . . .
C32 C 0.2995(6) -0.345(3) -0.7138(4) 0.037(2) Uani 1 1 d . . . . .
H32 H 0.270612 -0.328844 -0.737764 0.045 Uiso 1 1 calc R U . . .
C33 C 0.3652(6) -0.487(3) -0.7172(4) 0.038(2) Uani 1 1 d . . . . .
H33 H 0.381448 -0.567872 -0.743198 0.046 Uiso 1 1 calc R U . . .
C34 C 0.4081(6) -0.511(3) -0.6817(4) 0.037(2) Uani 1 1 d . . . . .
H34 H 0.452993 -0.613084 -0.683982 0.044 Uiso 1 1 calc R U . . .
C35 C 0.3860(5) -0.389(3) -0.6438(4) 0.034(2) Uani 1 1 d . . . . .
H35 H 0.415695 -0.395799 -0.620212 0.041 Uiso 1 1 calc R U . . .
C36 C 0.3187(5) -0.254(2) -0.6412(4) 0.031(2) Uani 1 1 d . . . . .

loop_
_atom_site_aniso_label
_atom_site_aniso_U_11
_atom_site_aniso_U_22
_atom_site_aniso_U_33
_atom_site_aniso_U_23
_atom_site_aniso_U_13
_atom_site_aniso_U_12
S1 0.0323(13) 0.0359(12) 0.0276(12) 0.0002(11) 0.0004(11) 0.0003(9)
S2 0.0316(13) 0.0380(12) 0.0309(12) 0.0017(11) 0.0017(11) -0.0007(9)
N1 0.036(5) 0.039(5) 0.032(5) 0.004(4) 0.000(4) 0.002(4)
C1 0.020(4) 0.036(5) 0.039(6) -0.002(5) 0.005(4) 0.002(3)
C2 0.043(6) 0.029(5) 0.036(5) 0.002(4) 0.001(5) 0.001(4)
C3 0.031(5) 0.033(5) 0.047(7) -0.003(5) 0.001(5) 0.001(4)
C4 0.039(6) 0.035(5) 0.048(7) -0.003(5) 0.002(5) 0.001(4)
C5 0.041(6) 0.036(5) 0.044(6) -0.009(5) 0.016(5) -0.005(4)
C6 0.034(5) 0.030(5) 0.039(6) -0.002(5) 0.005(4) -0.003(4)
C7 0.045(6) 0.033(5) 0.029(5) -0.009(4) -0.001(5) -0.011(4)
C8 0.040(6) 0.043(6) 0.029(5) 0.002(5) 0.005(5) -0.007(5)
C9 0.055(7) 0.036(6) 0.036(6) -0.002(5) -0.014(5) -0.002(5)
C10 0.042(6) 0.037(6) 0.045(7) -0.006(5) -0.002(5) 0.003(4)
C11 0.026(5) 0.039(5) 0.036(6) 0.000(5) -0.006(4) 0.001(4)
C12 0.040(6) 0.032(5) 0.032(6) 0.001(4) -0.001(5) -0.001(4)
C13 0.029(5) 0.031(5) 0.027(5) 0.007(4) 0.006(4) 0.002(4)
C14 0.043(6) 0.030(5) 0.034(6) -0.001(4) 0.002(4) 0.004(4)
C15 0.038(6) 0.035(5) 0.038(6) 0.003(5) 0.006(5) -0.004(4)
C16 0.041(5) 0.025(5) 0.026(5) 0.001(4) 0.000(4) 0.002(4)
C17 0.053(7) 0.025(5) 0.031(5) 0.001(4) 0.006(5) 0.005(4)
C18 0.038(5) 0.026(4) 0.025(5) -0.002(4) 0.000(4) 0.000(4)
C19 0.023(5) 0.022(4) 0.040(6) 0.008(4) 0.005(4) 0.004(3)
C20 0.034(5) 0.031(5) 0.025(5) -0.001(4) -0.004(4) -0.001(4)
C21 0.030(5) 0.033(5) 0.040(6) -0.001(5) -0.006(4) 0.001(4)
C22 0.015(4) 0.040(5) 0.041(6) 0.002(5) 0.002(4) 0.009(4)
C23 0.017(4) 0.038(5) 0.035(6) 0.003(5) 0.000(4) 0.002(4)
C24 0.016(4) 0.036(5) 0.039(6) 0.008(4) -0.012(4) 0.004(4)
C25 0.034(5) 0.029(5) 0.039(6) 0.005(5) 0.006(4) -0.004(4)
C26 0.030(5) 0.028(5) 0.043(6) 0.005(4) -0.006(5) -0.001(4)
C27 0.014(4) 0.042(5) 0.040(6) -0.003(5) 0.001(4) 0.002(4)
C28 0.013(4) 0.041(5) 0.044(6) 0.003(5) 0.001(4) 0.000(4)
C29 0.023(4) 0.041(5) 0.033(5) 0.006(5) -0.001(4) 0.000(4)
C30 0.009(4) 0.035(5) 0.037(5) 0.008(4) 0.002(4) -0.002(3)
C31 0.040(6) 0.023(4) 0.036(6) 0.005(4) 0.001(5) -0.009(4)
C32 0.041(6) 0.036(5) 0.035(6) 0.002(5) 0.003(5) -0.004(5)
C33 0.039(6) 0.037(5) 0.039(6) -0.006(5) 0.013(5) 0.007(4)
C34 0.031(5) 0.035(5) 0.045(6) -0.004(5) 0.009(5) 0.003(4)
C35 0.026(5) 0.035(5) 0.041(6) 0.007(5) 0.003(4) -0.010(4)
C36 0.026(5) 0.028(5) 0.039(6) 0.001(5) 0.002(4) -0.004(4)

loop_
_atom_type_symbol
_atom_type_description
_atom_type_scat_dispersion_real
_atom_type_scat_dispersion_imag
_atom_type_scat_source
C C 0.0181 0.0091 'International Tables Vol C Tables 4.2.6.8 and 6.1.1.4'
H H 0.0000 0.0000 'International Tables Vol C Tables 4.2.6.8 and 6.1.1.4'
N N 0.0311 0.0180 'International Tables Vol C Tables 4.2.6.8 and 6.1.1.4'
S S 0.3331 0.5567 'International Tables Vol C Tables 4.2.6.8 and 6.1.1.4'

loop_
_geom_angle_atom_site_label_1
_geom_angle_atom_site_label_2
_geom_angle_atom_site_label_3
_geom_angle
_geom_angle_site_symmetry_1
_geom_angle_site_symmetry_3
_geom_angle_publ_flag
C24 S1 C13 91.6(5) . . ?
C25 S2 C36 92.1(5) . . ?
C1 N1 C16 125.4(9) . . ?
C12 N1 C1 108.0(9) . . ?
C12 N1 C16 126.5(9) . . ?
C2 C1 N1 129.2(10) . . ?
C2 C1 C6 122.0(9) . . ?
C6 C1 N1 108.8(9) . . ?
C1 C2 H2 121.1 . . ?
C1 C2 C3 117.8(11) . . ?
C3 C2 H2 121.1 . . ?
C2 C3 H3 119.8 . . ?
C4 C3 C2 120.4(11) . . ?
C4 C3 H3 119.8 . . ?
C3 C4 H4 119.2 . . ?
C3 C4 C5 121.5(11) . . ?
C5 C4 H4 119.2 . . ?
C4 C5 H5 120.5 . . ?
C6 C5 C4 119.0(12) . . ?
C6 C5 H5 120.5 . . ?
C1 C6 C7 106.4(9) . . ?
C5 C6 C1 119.2(11) . . ?
C5 C6 C7 134.3(12) . . ?
C8 C7 C6 132.1(11) . . ?
C8 C7 C12 120.6(11) . . ?
C12 C7 C6 107.2(10) . . ?
C7 C8 H8 120.4 . . ?
C7 C8 C9 119.1(11) . . ?
C9 C8 H8 120.4 . . ?
C8 C9 H9 120.3 . . ?
C8 C9 C10 119.3(11) . . ?
C10 C9 H9 120.3 . . ?
C9 C10 H10 118.9 . . ?
C11 C10 C9 122.3(11) . . ?
C11 C10 H10 118.9 . . ?
C10 C11 H11 120.8 . . ?
C10 C11 C12 118.3(11) . . ?
C12 C11 H11 120.8 . . ?
N1 C12 C7 109.5(10) . . ?
N1 C12 C11 130.3(11) . . ?
C7 C12 C11 120.2(11) . . ?
C14 C13 S1 126.1(9) . . ?
C14 C13 C18 122.2(10) . . ?
C18 C13 S1 111.7(7) . . ?
C13 C14 H14 121.1 . . ?
C15 C14 C13 117.8(11) . . ?
C15 C14 H14 121.1 . . ?
C14 C15 H15 119.2 . . ?
C14 C15 C16 121.5(10) . . ?
C16 C15 H15 119.2 . . ?
C15 C16 N1 120.4(9) . . ?
C17 C16 N1 119.5(9) . . ?
C17 C16 C15 120.1(10) . . ?
C16 C17 H17 120.5 . . ?
C18 C17 C16 119.0(10) . . ?
C18 C17 H17 120.5 . . ?
C13 C18 C19 112.1(9) . . ?
C17 C18 C13 119.5(10) . . ?
C17 C18 C19 128.4(10) . . ?
C20 C19 C18 126.2(10) . . ?
C20 C19 C24 122.9(9) . . ?
C24 C19 C18 110.9(9) . . ?
C19 C20 H20 121.0 . . ?
C19 C20 C21 117.9(10) . . ?
C21 C20 H20 121.0 . . ?
C20 C21 H21 119.7 . . ?
C22 C21 C20 120.6(10) . . ?
C22 C21 H21 119.7 . . ?
C21 C22 H22 118.6 . . ?
C21 C22 C23 122.9(10) . . ?
C23 C22 H22 118.6 . . ?
C22 C23 C24 116.6(10) . . ?
C22 C23 C26 122.9(9) . . ?
C24 C23 C26 120.4(9) . . ?
C19 C24 S1 113.7(8) . . ?
C19 C24 C23 119.0(9) . . ?
C23 C24 S1 127.2(9) . . ?
C26 C25 S2 128.6(9) . . ?
C30 C25 S2 112.6(8) . . ?
C30 C25 C26 118.7(10) . . ?
C25 C26 C23 120.7(9) . . ?
C27 C26 C23 123.2(9) . . ?
C27 C26 C25 116.2(10) . . ?
C26 C27 H27 118.2 . . ?
C26 C27 C28 123.6(9) . . ?
C28 C27 H27 118.2 . . ?
C27 C28 H28 119.6 . . ?
C29 C28 C27 120.8(10) . . ?
C29 C28 H28 119.6 . . ?
C28 C29 H29 120.6 . . ?
C28 C29 C30 118.9(10) . . ?
C30 C29 H29 120.6 . . ?
C25 C30 C31 110.4(9) . . ?
C29 C30 C25 121.6(9) . . ?
C29 C30 C31 127.9(10) . . ?
C32 C31 C30 128.8(10) . . ?
C36 C31 C30 113.2(10) . . ?
C36 C31 C32 117.9(10) . . ?
C31 C32 H32 119.6 . . ?
C33 C32 C31 120.9(11) . . ?
C33 C32 H32 119.6 . . ?
C32 C33 H33 120.2 . . ?
C32 C33 C34 119.7(10) . . ?
C34 C33 H33 120.2 . . ?
C33 C34 H34 119.5 . . ?
C35 C34 C33 121.0(10) . . ?
C35 C34 H34 119.5 . . ?
C34 C35 H35 121.0 . . ?
C34 C35 C36 118.1(11) . . ?
C36 C35 H35 121.0 . . ?
C31 C36 S2 111.5(7) . . ?
C35 C36 S2 126.0(9) . . ?
C35 C36 C31 122.5(10) . . ?

loop_
_geom_bond_atom_site_label_1
_geom_bond_atom_site_label_2
_geom_bond_distance
_geom_bond_site_symmetry_2
_geom_bond_publ_flag
S1 C13 1.765(10) . ?
S1 C24 1.731(10) . ?
S2 C25 1.738(12) . ?
S2 C36 1.756(11) . ?
N1 C1 1.415(13) . ?
N1 C12 1.387(14) . ?
N1 C16 1.421(13) . ?
C1 C2 1.385(15) . ?
C1 C6 1.409(16) . ?
C2 H2 0.9500 . ?
C2 C3 1.402(16) . ?
C3 H3 0.9500 . ?
C3 C4 1.375(17) . ?
C4 H4 0.9500 . ?
C4 C5 1.397(17) . ?
C5 H5 0.9500 . ?
C5 C6 1.379(15) . ?
C6 C7 1.454(16) . ?
C7 C8 1.384(16) . ?
C7 C12 1.401(16) . ?
C8 H8 0.9500 . ?
C8 C9 1.393(16) . ?
C9 H9 0.9500 . ?
C9 C10 1.403(17) . ?
C10 H10 0.9500 . ?
C10 C11 1.361(16) . ?
C11 H11 0.9500 . ?
C11 C12 1.403(15) . ?
C13 C14 1.382(15) . ?
C13 C18 1.402(14) . ?
C14 H14 0.9500 . ?
C14 C15 1.376(15) . ?
C15 H15 0.9500 . ?
C15 C16 1.405(16) . ?
C16 C17 1.393(15) . ?
C17 H17 0.9500 . ?
C17 C18 1.391(14) . ?
C18 C19 1.481(14) . ?
C19 C20 1.379(14) . ?
C19 C24 1.398(15) . ?
C20 H20 0.9500 . ?
C20 C21 1.392(15) . ?
C21 H21 0.9500 . ?
C21 C22 1.380(15) . ?
C22 H22 0.9500 . ?
C22 C23 1.395(15) . ?
C23 C24 1.434(14) . ?
C23 C26 1.474(15) . ?
C25 C26 1.441(16) . ?
C25 C30 1.425(15) . ?
C26 C27 1.372(14) . ?
C27 H27 0.9500 . ?
C27 C28 1.387(16) . ?
C28 H28 0.9500 . ?
C28 C29 1.361(14) . ?
C29 H29 0.9500 . ?
C29 C30 1.373(14) . ?
C30 C31 1.467(13) . ?
C31 C32 1.399(16) . ?
C31 C36 1.398(15) . ?
C32 H32 0.9500 . ?
C32 C33 1.378(15) . ?
C33 H33 0.9500 . ?
C33 C34 1.408(17) . ?
C34 H34 0.9500 . ?
C34 C35 1.380(16) . ?
C35 H35 0.9500 . ?
C35 C36 1.393(14) . ?

loop_
_geom_torsion_atom_site_label_1
_geom_torsion_atom_site_label_2
_geom_torsion_atom_site_label_3
_geom_torsion_atom_site_label_4
_geom_torsion
_geom_torsion_site_symmetry_1
_geom_torsion_site_symmetry_2
_geom_torsion_site_symmetry_3
_geom_torsion_site_symmetry_4
_geom_torsion_publ_flag
S1 C13 C14 C15 178.8(8) . . . . ?
S1 C13 C18 C17 -179.7(8) . . . . ?
S1 C13 C18 C19 -0.5(11) . . . . ?
S2 C25 C26 C23 -1.6(15) . . . . ?
S2 C25 C26 C27 177.8(8) . . . . ?
S2 C25 C30 C29 -178.4(8) . . . . ?
S2 C25 C30 C31 1.9(11) . . . . ?
N1 C1 C2 C3 -176.9(10) . . . . ?
N1 C1 C6 C5 177.8(9) . . . . ?
N1 C1 C6 C7 -0.1(11) . . . . ?
N1 C16 C17 C18 178.0(9) . . . . ?
C1 N1 C12 C7 0.4(12) . . . . ?
C1 N1 C12 C11 -177.7(11) . . . . ?
C1 N1 C16 C15 -50.7(15) . . . . ?
C1 N1 C16 C17 132.6(10) . . . . ?
C1 C2 C3 C4 0.3(16) . . . . ?
C1 C6 C7 C8 -178.2(11) . . . . ?
C1 C6 C7 C12 0.4(12) . . . . ?
C2 C1 C6 C5 -0.1(15) . . . . ?
C2 C1 C6 C7 -178.0(10) . . . . ?
C2 C3 C4 C5 -1.6(17) . . . . ?
C3 C4 C5 C6 2.0(16) . . . . ?
C4 C5 C6 C1 -1.2(15) . . . . ?
C4 C5 C6 C7 176.1(11) . . . . ?
C5 C6 C7 C8 4(2) . . . . ?
C5 C6 C7 C12 -177.1(11) . . . . ?
C6 C1 C2 C3 0.5(15) . . . . ?
C6 C7 C8 C9 179.9(11) . . . . ?
C6 C7 C12 N1 -0.4(12) . . . . ?
C6 C7 C12 C11 177.9(9) . . . . ?
C7 C8 C9 C10 -0.4(16) . . . . ?
C8 C7 C12 N1 178.3(10) . . . . ?
C8 C7 C12 C11 -3.4(16) . . . . ?
C8 C9 C10 C11 1.0(17) . . . . ?
C9 C10 C11 C12 -2.8(17) . . . . ?
C10 C11 C12 N1 -178.1(11) . . . . ?
C10 C11 C12 C7 3.9(16) . . . . ?
C12 N1 C1 C2 177.6(11) . . . . ?
C12 N1 C1 C6 -0.1(11) . . . . ?
C12 N1 C16 C15 127.5(11) . . . . ?
C12 N1 C16 C17 -49.2(15) . . . . ?
C12 C7 C8 C9 1.6(16) . . . . ?
C13 S1 C24 C19 -1.2(8) . . . . ?
C13 S1 C24 C23 175.9(9) . . . . ?
C13 C14 C15 C16 1.9(16) . . . . ?
C13 C18 C19 C20 -179.6(9) . . . . ?
C13 C18 C19 C24 -0.4(11) . . . . ?
C14 C13 C18 C17 -0.1(15) . . . . ?
C14 C13 C18 C19 179.1(9) . . . . ?
C14 C15 C16 N1 -178.9(9) . . . . ?
C14 C15 C16 C17 -2.2(16) . . . . ?
C15 C16 C17 C18 1.3(15) . . . . ?
C16 N1 C1 C2 -4.0(17) . . . . ?
C16 N1 C1 C6 178.4(9) . . . . ?
C16 N1 C12 C7 -178.1(9) . . . . ?
C16 N1 C12 C11 3.8(19) . . . . ?
C16 C17 C18 C13 -0.2(15) . . . . ?
C16 C17 C18 C19 -179.3(9) . . . . ?
C17 C18 C19 C20 -0.5(16) . . . . ?
C17 C18 C19 C24 178.7(10) . . . . ?
C18 C13 C14 C15 -0.7(15) . . . . ?
C18 C19 C20 C21 178.2(9) . . . . ?
C18 C19 C24 S1 1.2(10) . . . . ?
C18 C19 C24 C23 -176.3(8) . . . . ?
C19 C20 C21 C22 -0.1(15) . . . . ?
C20 C19 C24 S1 -179.6(7) . . . . ?
C20 C19 C24 C23 3.0(14) . . . . ?
C20 C21 C22 C23 -1.2(16) . . . . ?
C21 C22 C23 C24 3.2(15) . . . . ?
C21 C22 C23 C26 -179.0(9) . . . . ?
C22 C23 C24 S1 179.0(8) . . . . ?
C22 C23 C24 C19 -4.0(14) . . . . ?
C22 C23 C26 C25 44.2(15) . . . . ?
C22 C23 C26 C27 -135.1(11) . . . . ?
C23 C26 C27 C28 -176.4(10) . . . . ?
C24 S1 C13 C14 -178.6(10) . . . . ?
C24 S1 C13 C18 1.0(8) . . . . ?
C24 C19 C20 C21 -0.9(14) . . . . ?
C24 C23 C26 C25 -138.1(10) . . . . ?
C24 C23 C26 C27 42.6(14) . . . . ?
C25 S2 C36 C31 2.0(8) . . . . ?
C25 S2 C36 C35 -179.0(10) . . . . ?
C25 C26 C27 C28 4.2(15) . . . . ?
C25 C30 C31 C32 177.2(10) . . . . ?
C25 C30 C31 C36 -0.4(12) . . . . ?
C26 C23 C24 S1 1.2(14) . . . . ?
C26 C23 C24 C19 178.2(9) . . . . ?
C26 C25 C30 C29 4.8(15) . . . . ?
C26 C25 C30 C31 -174.9(9) . . . . ?
C26 C27 C28 C29 -0.8(16) . . . . ?
C27 C28 C29 C30 -0.8(16) . . . . ?
C28 C29 C30 C25 -1.3(15) . . . . ?
C28 C29 C30 C31 178.4(9) . . . . ?
C29 C30 C31 C32 -2.5(17) . . . . ?
C29 C30 C31 C36 179.9(10) . . . . ?
C30 C25 C26 C23 174.6(9) . . . . ?
C30 C25 C26 C27 -6.0(14) . . . . ?
C30 C31 C32 C33 -177.7(10) . . . . ?
C30 C31 C36 S2 -1.3(11) . . . . ?
C30 C31 C36 C35 179.7(9) . . . . ?
C31 C32 C33 C34 0.0(17) . . . . ?
C32 C31 C36 S2 -179.1(8) . . . . ?
C32 C31 C36 C35 1.8(15) . . . . ?
C32 C33 C34 C35 -1.3(17) . . . . ?
C33 C34 C35 C36 2.8(16) . . . . ?
C34 C35 C36 S2 178.0(8) . . . . ?
C34 C35 C36 C31 -3.1(15) . . . . ?
C36 S2 C25 C26 174.2(10) . . . . ?
C36 S2 C25 C30 -2.2(8) . . . . ?
C36 C31 C32 C33 -0.2(16) . . . . ?

loop_
_twin_individual_id
_twin_individual_mass_fraction_refined
1 0.85(6)
2 0.15(6)
